data_7123049
loop_
_publ_author_name
'Roesky, Herbert W.'
'Swamy, V S. V. S. N.'
'Vanka, Kumar'
'Raj, K. Vipin'
'Sen, Sakya Singha'

_publ_section_title
;
 Silylene induced cooperative B--H bond activation and unprecedented
 aldehyde C--H bond splitting with amidinate ring expansion
;
_journal_name_full 'Chemical Communications'
_journal_paper_doi 10.1039/C9CC00296K
_journal_year 2019
_chemical_formula_moiety 'C27 H54 B N3 O2 Si3'
_chemical_formula_sum 'C27 H54 B N3 O2 Si3'
_chemical_formula_weight 547.81
_space_group_crystal_system orthorhombic
_space_group_IT_number 61
_space_group_name_Hall '-P 2ac 2ab'
_space_group_name_H-M_alt 'P b c a'
_symmetry_space_group_name_Hall '-P 2ac 2ab'
_symmetry_space_group_name_H-M 'P b c a'
_atom_sites_solution_hydrogens mixed
_audit_block_doi 10.5517/ccdc.csd.cc1zf5n7
_audit_creation_method SHELXL-2014/7
_audit_update_record
;
2018-03-15 deposited with the CCDC.    2019-02-25 downloaded from the CCDC.
;
_cell_angle_alpha 90
_cell_angle_beta 90
_cell_angle_gamma 90
_cell_formula_units_Z 8
_cell_length_a 11.4586(16)
_cell_length_b 19.143(3)
_cell_length_c 30.168(4)
_cell_measurement_reflns_used 9764
_cell_measurement_temperature 296(2)
_cell_measurement_theta_max 67.63
_cell_measurement_theta_min 4.73
_cell_volume 6617.4(16)
_computing_cell_refinement 'Bruker SAINT'
_computing_data_collection 'Bruker APEX2'
_computing_data_reduction 'Bruker SAINT'
_computing_molecular_graphics 'Bruker SHELXTL'
_computing_publication_material 'Bruker SHELXTL'
_computing_structure_refinement 'SHELXL-2014/7 (Sheldrick, 2014)'
_computing_structure_solution 'SHELXS-97 (Sheldrick 2008)'
_diffrn_ambient_temperature 296(2)
_diffrn_measured_fraction_theta_full 0.998
_diffrn_measured_fraction_theta_max 0.998
_diffrn_measurement_device_type 'Bruker APEX-II CCD'
_diffrn_measurement_method '\f and \w scans'
_diffrn_radiation_type CuK\a
_diffrn_radiation_wavelength 1.54178
_diffrn_reflns_av_R_equivalents 0.1669
_diffrn_reflns_av_unetI/netI 0.0438
_diffrn_reflns_Laue_measured_fraction_full 0.998
_diffrn_reflns_Laue_measured_fraction_max 0.998
_diffrn_reflns_limit_h_max 13
_diffrn_reflns_limit_h_min -13
_diffrn_reflns_limit_k_max 21
_diffrn_reflns_limit_k_min -22
_diffrn_reflns_limit_l_max 34
_diffrn_reflns_limit_l_min -34
_diffrn_reflns_number 124812
_diffrn_reflns_point_group_measured_fraction_full 0.998
_diffrn_reflns_point_group_measured_fraction_max 0.998
_diffrn_reflns_theta_full 62.499
_diffrn_reflns_theta_max 62.499
_diffrn_reflns_theta_min 2.929
_diffrn_source 'micro-focus sealed tube'
_exptl_absorpt_coefficient_mu 1.516
_exptl_absorpt_correction_type multi-scan
_exptl_absorpt_process_details 'SADABS (BRUKER, 2016)'
_exptl_crystal_colour colorless
_exptl_crystal_density_diffrn 1.100
_exptl_crystal_description Hexagonal
_exptl_crystal_F_000 2400
_exptl_crystal_size_max 0.330
_exptl_crystal_size_mid 0.250
_exptl_crystal_size_min 0.160
_exptl_transmission_factor_max 0.785
_exptl_transmission_factor_min 0.666
_refine_diff_density_max 0.693
_refine_diff_density_min -0.866
_refine_diff_density_rms 0.118
_refine_ls_extinction_coef 0.0010(2)
_refine_ls_extinction_expression Fc^*^=kFc[1+0.001xFc^2^\l^3^/sin(2\q)]^-1/4^
_refine_ls_extinction_method 'SHELXL-2014/7 (Sheldrick 2014'
_refine_ls_goodness_of_fit_ref 1.179
_refine_ls_hydrogen_treatment mixed
_refine_ls_matrix_type full
_refine_ls_number_parameters 346
_refine_ls_number_reflns 5261
_refine_ls_number_restraints 0
_refine_ls_restrained_S_all 1.179
_refine_ls_R_factor_all 0.1063
_refine_ls_R_factor_gt 0.0819
_refine_ls_shift/su_max 0.001
_refine_ls_shift/su_mean 0.000
_refine_ls_structure_factor_coef Fsqd
_refine_ls_weighting_details 'w=1/[\s^2^(Fo^2^)+(0.2000P)^2^] where P=(Fo^2^+2Fc^2^)/3'
_refine_ls_weighting_scheme calc
_refine_ls_wR_factor_gt 0.2416
_refine_ls_wR_factor_ref 0.2820
_reflns_Friedel_coverage 0.000
_reflns_number_gt 4011
_reflns_number_total 5261
_reflns_threshold_expression 'I > 2\s(I)'
_cod_data_source_file c9cc00296k2.cif
_cod_data_source_block cu_SEN_199C_0m_a
_cod_database_code 7123049
_shelx_shelxl_version_number 2014/7
_shelx_space_group_comment
;
The symmetry employed for this shelxl refinement is uniquely defined
by the following loop, which should always be used as a source of
symmetry information in preference to the above space-group names.
They are only intended as comments.
;
_shelx_estimated_absorpt_t_min 0.635
_shelx_estimated_absorpt_t_max 0.793

loop_
_space_group_symop_operation_xyz
'x, y, z'
'-x+1/2, -y, z+1/2'
'-x, y+1/2, -z+1/2'
'x+1/2, -y+1/2, -z'
'-x, -y, -z'
'x-1/2, y, -z-1/2'
'x, -y-1/2, z-1/2'
'-x-1/2, y-1/2, z'

loop_
_atom_site_label
_atom_site_type_symbol
_atom_site_fract_x
_atom_site_fract_y
_atom_site_fract_z
_atom_site_U_iso_or_equiv
_atom_site_adp_type
_atom_site_occupancy
_atom_site_site_symmetry_order
_atom_site_calc_flag
_atom_site_refinement_flags_posn
_atom_site_refinement_flags_adp
Si1 Si 0.39147(9) 0.50950(6) 0.37378(3) 0.0251(4) Uani 1 1 d . .
Si2 Si 0.15770(10) 0.44800(6) 0.40102(3) 0.0288(4) Uani 1 1 d . .
Si3 Si 0.19490(10) 0.60214(6) 0.40966(3) 0.0291(4) Uani 1 1 d . .
O2 O 0.5553(2) 0.62644(15) 0.35256(9) 0.0334(7) Uani 1 1 d . .
O1 O 0.5420(2) 0.61033(15) 0.42674(9) 0.0348(8) Uani 1 1 d . .
N1 N 0.4662(3) 0.43062(17) 0.37903(10) 0.0271(8) Uani 1 1 d . .
N3 N 0.2549(3) 0.51984(15) 0.39816(10) 0.0241(8) Uani 1 1 d . .
N2 N 0.3951(3) 0.47891(17) 0.31943(10) 0.0264(8) Uani 1 1 d . .
C2 C 0.4695(3) 0.3553(2) 0.30926(12) 0.0263(9) Uani 1 1 d . .
C1 C 0.4862(4) 0.4267(2) 0.33044(12) 0.0281(9) Uani 1 1 d . .
C12 C 0.3862(3) 0.5111(2) 0.27540(12) 0.0276(9) Uani 1 1 d . .
C22 C 0.6347(4) 0.6794(2) 0.37109(13) 0.0314(10) Uani 1 1 d . .
C7 C 0.3657(4) 0.3190(2) 0.31329(13) 0.0332(10) Uani 1 1 d . .
H7 H 0.3049 0.3379 0.3298 0.040 Uiso 1 1 calc R U
C8 C 0.5546(4) 0.4037(2) 0.41085(13) 0.0347(11) Uani 1 1 d . .
C14 C 0.5059(4) 0.5326(2) 0.25755(13) 0.0347(10) Uani 1 1 d . .
H14A H 0.5459 0.5600 0.2794 0.052 Uiso 1 1 calc R U
H14B H 0.4961 0.5598 0.2311 0.052 Uiso 1 1 calc R U
H14C H 0.5508 0.4916 0.2510 0.052 Uiso 1 1 calc R U
C13 C 0.3283(4) 0.4607(2) 0.24227(13) 0.0338(10) Uani 1 1 d . .
H13A H 0.3787 0.4215 0.2373 0.051 Uiso 1 1 calc R U
H13B H 0.3148 0.4846 0.2148 0.051 Uiso 1 1 calc R U
H13C H 0.2553 0.4448 0.2541 0.051 Uiso 1 1 calc R U
C24 C 0.2890(4) 0.6778(2) 0.39440(15) 0.0369(10) Uani 1 1 d . .
H24A H 0.3530 0.6810 0.4149 0.055 Uiso 1 1 calc R U
H24B H 0.2439 0.7200 0.3956 0.055 Uiso 1 1 calc R U
H24C H 0.3187 0.6713 0.3649 0.055 Uiso 1 1 calc R U
C17 C 0.6388(4) 0.6597(2) 0.42154(14) 0.0333(10) Uani 1 1 d . .
C23 C 0.0587(4) 0.6154(2) 0.37696(15) 0.0369(11) Uani 1 1 d . .
H23A H 0.0772 0.6161 0.3459 0.055 Uiso 1 1 calc R U
H23B H 0.0235 0.6590 0.3852 0.055 Uiso 1 1 calc R U
H23C H 0.0053 0.5779 0.3829 0.055 Uiso 1 1 calc R U
C15 C 0.3110(4) 0.5765(2) 0.28056(13) 0.0340(10) Uani 1 1 d . .
H15A H 0.2375 0.5640 0.2936 0.051 Uiso 1 1 calc R U
H15B H 0.2981 0.5972 0.2520 0.051 Uiso 1 1 calc R U
H15C H 0.3503 0.6094 0.2994 0.051 Uiso 1 1 calc R U
C6 C 0.3514(4) 0.2545(2) 0.29281(14) 0.0394(11) Uani 1 1 d . .
H6 H 0.2816 0.2303 0.2959 0.047 Uiso 1 1 calc R U
C9 C 0.5474(4) 0.3235(2) 0.41385(14) 0.0413(12) Uani 1 1 d . .
H9A H 0.4712 0.3101 0.4239 0.062 Uiso 1 1 calc R U
H9B H 0.6051 0.3067 0.4344 0.062 Uiso 1 1 calc R U
H9C H 0.5615 0.3036 0.3851 0.062 Uiso 1 1 calc R U
C3 C 0.5590(4) 0.3262(2) 0.28471(14) 0.0380(11) Uani 1 1 d . .
H3 H 0.6294 0.3499 0.2819 0.046 Uiso 1 1 calc R U
C11 C 0.5237(4) 0.4352(2) 0.45604(13) 0.0384(11) Uani 1 1 d . .
H11A H 0.5334 0.4850 0.4550 0.058 Uiso 1 1 calc R U
H11B H 0.5742 0.4160 0.4783 0.058 Uiso 1 1 calc R U
H11C H 0.4441 0.4243 0.4632 0.058 Uiso 1 1 calc R U
C28 C 0.0924(4) 0.4298(2) 0.34574(13) 0.0382(11) Uani 1 1 d . .
H28A H 0.0473 0.4694 0.3363 0.057 Uiso 1 1 calc R U
H28B H 0.0427 0.3895 0.3477 0.057 Uiso 1 1 calc R U
H28C H 0.1534 0.4211 0.3247 0.057 Uiso 1 1 calc R U
C21 C 0.5807(4) 0.7504(2) 0.36175(15) 0.0442(12) Uani 1 1 d . .
H21A H 0.5722 0.7566 0.3303 0.066 Uiso 1 1 calc R U
H21B H 0.6302 0.7865 0.3734 0.066 Uiso 1 1 calc R U
H21C H 0.5054 0.7531 0.3756 0.066 Uiso 1 1 calc R U
C26 C 0.2250(4) 0.3680(2) 0.42326(14) 0.0392(11) Uani 1 1 d . .
H26A H 0.2902 0.3550 0.4051 0.059 Uiso 1 1 calc R U
H26B H 0.1686 0.3310 0.4233 0.059 Uiso 1 1 calc R U
H26C H 0.2514 0.3764 0.4530 0.059 Uiso 1 1 calc R U
C10 C 0.6778(4) 0.4252(3) 0.39766(16) 0.0446(12) Uani 1 1 d . .
H10A H 0.6990 0.4023 0.3705 0.067 Uiso 1 1 calc R U
H10B H 0.7314 0.4121 0.4206 0.067 Uiso 1 1 calc R U
H10C H 0.6806 0.4749 0.3935 0.067 Uiso 1 1 calc R U
C20 C 0.7495(4) 0.6722(3) 0.34643(14) 0.0478(13) Uani 1 1 d . .
H20A H 0.7764 0.6248 0.3484 0.072 Uiso 1 1 calc R U
H20B H 0.8065 0.7027 0.3594 0.072 Uiso 1 1 calc R U
H20C H 0.7384 0.6844 0.3159 0.072 Uiso 1 1 calc R U
C19 C 0.6167(4) 0.7201(2) 0.45315(14) 0.0441(12) Uani 1 1 d . .
H19A H 0.5430 0.7413 0.4463 0.066 Uiso 1 1 calc R U
H19B H 0.6778 0.7541 0.4500 0.066 Uiso 1 1 calc R U
H19C H 0.6155 0.7031 0.4831 0.066 Uiso 1 1 calc R U
C5 C 0.4408(5) 0.2265(3) 0.26797(14) 0.0456(13) Uani 1 1 d . .
H5 H 0.4306 0.1838 0.2538 0.055 Uiso 1 1 calc R U
C25 C 0.1663(4) 0.6142(3) 0.47009(14) 0.0447(12) Uani 1 1 d . .
H25A H 0.1173 0.5771 0.4806 0.067 Uiso 1 1 calc R U
H25B H 0.1280 0.6582 0.4748 0.067 Uiso 1 1 calc R U
H25C H 0.2389 0.6136 0.4860 0.067 Uiso 1 1 calc R U
C18 C 0.7487(4) 0.6211(3) 0.43564(15) 0.0472(12) Uani 1 1 d . .
H18A H 0.7386 0.6032 0.4651 0.071 Uiso 1 1 calc R U
H18B H 0.8138 0.6527 0.4352 0.071 Uiso 1 1 calc R U
H18C H 0.7632 0.5832 0.4156 0.071 Uiso 1 1 calc R U
C27 C 0.0356(4) 0.4631(3) 0.44083(15) 0.0423(12) Uani 1 1 d . .
H27A H 0.0666 0.4686 0.4702 0.063 Uiso 1 1 calc R U
H27B H -0.0165 0.4238 0.4402 0.063 Uiso 1 1 calc R U
H27C H -0.0061 0.5046 0.4325 0.063 Uiso 1 1 calc R U
B1 B 0.5015(4) 0.5904(3) 0.38610(15) 0.0288(11) Uani 1 1 d . .
C4 C 0.5449(4) 0.2615(3) 0.26413(15) 0.0474(13) Uani 1 1 d . .
H4 H 0.6058 0.2422 0.2479 0.057 Uiso 1 1 calc R U
H1 H 0.566(4) 0.444(2) 0.3230(15) 0.040(12) Uiso 1 1 d . .

loop_
_atom_site_aniso_label
_atom_site_aniso_U_11
_atom_site_aniso_U_22
_atom_site_aniso_U_33
_atom_site_aniso_U_23
_atom_site_aniso_U_13
_atom_site_aniso_U_12
Si1 0.0284(7) 0.0316(7) 0.0151(6) -0.0019(4) 0.0000(4) 0.0014(5)
Si2 0.0329(7) 0.0348(7) 0.0187(6) 0.0006(4) 0.0035(4) -0.0029(5)
Si3 0.0307(7) 0.0340(7) 0.0226(7) -0.0031(4) 0.0023(5) 0.0021(5)
O2 0.0363(17) 0.0412(17) 0.0227(15) -0.0053(12) -0.0016(12) -0.0065(14)
O1 0.0393(18) 0.0455(18) 0.0194(15) -0.0038(12) -0.0018(12) -0.0117(14)
N1 0.0338(19) 0.0317(19) 0.0158(16) -0.0005(13) -0.0013(14) 0.0060(15)
N3 0.0270(18) 0.0261(18) 0.0191(16) -0.0027(13) 0.0010(13) -0.0003(14)
N2 0.0330(19) 0.0306(19) 0.0155(17) -0.0006(13) 0.0017(14) 0.0058(15)
C2 0.035(2) 0.026(2) 0.018(2) 0.0011(16) -0.0015(17) 0.0024(18)
C1 0.032(2) 0.033(2) 0.020(2) -0.0007(16) 0.0028(17) 0.0013(19)
C12 0.033(2) 0.032(2) 0.018(2) 0.0015(16) -0.0001(17) 0.0019(18)
C22 0.036(2) 0.034(2) 0.024(2) -0.0041(17) -0.0053(18) -0.008(2)
C7 0.046(3) 0.033(2) 0.021(2) -0.0017(17) 0.0023(18) -0.002(2)
C8 0.040(3) 0.040(3) 0.025(2) -0.0004(18) -0.0069(18) 0.009(2)
C14 0.041(3) 0.039(2) 0.024(2) 0.0024(18) 0.0047(19) -0.009(2)
C13 0.036(2) 0.044(3) 0.021(2) 0.0009(18) -0.0010(18) -0.004(2)
C24 0.038(2) 0.033(2) 0.040(3) -0.006(2) 0.001(2) -0.001(2)
C17 0.033(2) 0.040(3) 0.027(2) -0.0042(18) -0.0003(18) -0.006(2)
C23 0.032(2) 0.038(3) 0.041(3) 0.001(2) 0.004(2) 0.003(2)
C15 0.043(3) 0.039(3) 0.020(2) 0.0005(17) -0.0027(19) 0.009(2)
C6 0.056(3) 0.033(2) 0.030(2) 0.0014(18) -0.004(2) -0.007(2)
C9 0.052(3) 0.042(3) 0.031(2) 0.006(2) -0.007(2) 0.009(2)
C3 0.041(2) 0.042(3) 0.030(2) -0.005(2) 0.004(2) 0.004(2)
C11 0.050(3) 0.045(3) 0.019(2) 0.0010(18) -0.007(2) 0.009(2)
C28 0.043(3) 0.045(3) 0.027(2) -0.0028(19) 0.000(2) -0.007(2)
C21 0.061(3) 0.040(3) 0.031(3) 0.0040(19) -0.005(2) -0.004(2)
C26 0.048(3) 0.042(3) 0.028(2) 0.0014(19) 0.003(2) -0.003(2)
C10 0.040(3) 0.057(3) 0.036(3) 0.001(2) -0.009(2) 0.006(2)
C20 0.042(3) 0.069(3) 0.032(3) -0.005(2) 0.008(2) -0.011(3)
C19 0.056(3) 0.050(3) 0.026(2) -0.008(2) 0.002(2) -0.006(2)
C5 0.071(4) 0.036(3) 0.030(2) -0.007(2) -0.007(2) 0.011(2)
C25 0.055(3) 0.047(3) 0.032(3) -0.013(2) 0.005(2) 0.008(2)
C18 0.044(3) 0.065(3) 0.033(3) 0.000(2) -0.007(2) 0.001(3)
C27 0.041(3) 0.050(3) 0.036(3) 0.003(2) 0.015(2) -0.002(2)
B1 0.030(2) 0.036(3) 0.021(2) -0.003(2) 0.002(2) 0.006(2)
C4 0.059(3) 0.050(3) 0.033(3) -0.012(2) 0.006(2) 0.008(3)

loop_
_atom_type_symbol
_atom_type_description
_atom_type_scat_dispersion_real
_atom_type_scat_dispersion_imag
_atom_type_scat_source
C C 0.0181 0.0091 'International Tables Vol C Tables 4.2.6.8 and 6.1.1.4'
H H 0.0000 0.0000 'International Tables Vol C Tables 4.2.6.8 and 6.1.1.4'
B B 0.0090 0.0039 'International Tables Vol C Tables 4.2.6.8 and 6.1.1.4'
N N 0.0311 0.0180 'International Tables Vol C Tables 4.2.6.8 and 6.1.1.4'
O O 0.0492 0.0322 'International Tables Vol C Tables 4.2.6.8 and 6.1.1.4'
Si Si 0.2541 0.3302 'International Tables Vol C Tables 4.2.6.8 and 6.1.1.4'

loop_
_geom_angle_atom_site_label_1
_geom_angle_atom_site_label_2
_geom_angle_atom_site_label_3
_geom_angle
N3 Si1 N2 117.24(16)
N3 Si1 N1 120.11(16)
N2 Si1 N1 77.44(15)
N3 Si1 B1 113.20(17)
N2 Si1 B1 114.44(18)
N1 Si1 B1 109.84(18)
N3 Si1 C1 137.34(15)
N2 Si1 C1 39.62(14)
N1 Si1 C1 39.72(14)
B1 Si1 C1 109.46(17)
N3 Si2 C26 113.56(19)
N3 Si2 C28 110.76(17)
C26 Si2 C28 109.8(2)
N3 Si2 C27 112.50(19)
C26 Si2 C27 102.0(2)
C28 Si2 C27 107.7(2)
N3 Si3 C24 114.97(18)
N3 Si3 C23 110.24(18)
C24 Si3 C23 104.4(2)
N3 Si3 C25 111.92(19)
C24 Si3 C25 104.3(2)
C23 Si3 C25 110.7(2)
B1 O2 C22 110.1(3)
B1 O1 C17 109.9(3)
C1 N1 C8 120.9(3)
C1 N1 Si1 91.7(2)
C8 N1 Si1 133.9(3)
Si1 N3 Si3 122.58(18)
Si1 N3 Si2 119.84(17)
Si3 N3 Si2 116.17(19)
C12 N2 C1 122.3(3)
C12 N2 Si1 135.2(3)
C1 N2 Si1 91.9(2)
C7 C2 C3 118.8(4)
C7 C2 C1 121.6(4)
C3 C2 C1 119.7(4)
N2 C1 N1 94.5(3)
N2 C1 C2 115.0(3)
N1 C1 C2 116.1(3)
N2 C1 Si1 48.52(17)
N1 C1 Si1 48.57(17)
C2 C1 Si1 142.3(3)
N2 C1 H1 112(3)
N1 C1 H1 110(3)
C2 C1 H1 109(3)
Si1 C1 H1 109(3)
N2 C12 C15 106.9(3)
N2 C12 C14 111.7(3)
C15 C12 C14 108.7(3)
N2 C12 C13 110.7(3)
C15 C12 C13 109.7(3)
C14 C12 C13 109.1(3)
O2 C22 C20 106.7(3)
O2 C22 C21 107.1(3)
C20 C22 C21 110.1(4)
O2 C22 C17 102.8(3)
C20 C22 C17 115.3(4)
C21 C22 C17 114.0(3)
C2 C7 C6 120.6(4)
C2 C7 H7 119.7
C6 C7 H7 119.7
N1 C8 C10 111.7(3)
N1 C8 C11 106.3(3)
C10 C8 C11 109.9(4)
N1 C8 C9 110.3(4)
C10 C8 C9 109.5(4)
C11 C8 C9 109.1(3)
C12 C14 H14A 109.5
C12 C14 H14B 109.5
H14A C14 H14B 109.5
C12 C14 H14C 109.5
H14A C14 H14C 109.5
H14B C14 H14C 109.5
C12 C13 H13A 109.5
C12 C13 H13B 109.5
H13A C13 H13B 109.5
C12 C13 H13C 109.5
H13A C13 H13C 109.5
H13B C13 H13C 109.5
Si3 C24 H24A 109.5
Si3 C24 H24B 109.5
H24A C24 H24B 109.5
Si3 C24 H24C 109.5
H24A C24 H24C 109.5
H24B C24 H24C 109.5
O1 C17 C18 106.5(4)
O1 C17 C19 107.3(3)
C18 C17 C19 109.4(4)
O1 C17 C22 103.7(3)
C18 C17 C22 114.4(4)
C19 C17 C22 114.9(4)
Si3 C23 H23A 109.5
Si3 C23 H23B 109.5
H23A C23 H23B 109.5
Si3 C23 H23C 109.5
H23A C23 H23C 109.5
H23B C23 H23C 109.5
C12 C15 H15A 109.5
C12 C15 H15B 109.5
H15A C15 H15B 109.5
C12 C15 H15C 109.5
H15A C15 H15C 109.5
H15B C15 H15C 109.5
C5 C6 C7 120.0(4)
C5 C6 H6 120.0
C7 C6 H6 120.0
C8 C9 H9A 109.5
C8 C9 H9B 109.5
H9A C9 H9B 109.5
C8 C9 H9C 109.5
H9A C9 H9C 109.5
H9B C9 H9C 109.5
C2 C3 C4 120.7(4)
C2 C3 H3 119.6
C4 C3 H3 119.6
C8 C11 H11A 109.5
C8 C11 H11B 109.5
H11A C11 H11B 109.5
C8 C11 H11C 109.5
H11A C11 H11C 109.5
H11B C11 H11C 109.5
Si2 C28 H28A 109.5
Si2 C28 H28B 109.5
H28A C28 H28B 109.5
Si2 C28 H28C 109.5
H28A C28 H28C 109.5
H28B C28 H28C 109.5
C22 C21 H21A 109.5
C22 C21 H21B 109.5
H21A C21 H21B 109.5
C22 C21 H21C 109.5
H21A C21 H21C 109.5
H21B C21 H21C 109.5
Si2 C26 H26A 109.5
Si2 C26 H26B 109.5
H26A C26 H26B 109.5
Si2 C26 H26C 109.5
H26A C26 H26C 109.5
H26B C26 H26C 109.5
C8 C10 H10A 109.5
C8 C10 H10B 109.5
H10A C10 H10B 109.5
C8 C10 H10C 109.5
H10A C10 H10C 109.5
H10B C10 H10C 109.5
C22 C20 H20A 109.5
C22 C20 H20B 109.5
H20A C20 H20B 109.5
C22 C20 H20C 109.5
H20A C20 H20C 109.5
H20B C20 H20C 109.5
C17 C19 H19A 109.5
C17 C19 H19B 109.5
H19A C19 H19B 109.5
C17 C19 H19C 109.5
H19A C19 H19C 109.5
H19B C19 H19C 109.5
C4 C5 C6 120.1(5)
C4 C5 H5 120.0
C6 C5 H5 120.0
Si3 C25 H25A 109.5
Si3 C25 H25B 109.5
H25A C25 H25B 109.5
Si3 C25 H25C 109.5
H25A C25 H25C 109.5
H25B C25 H25C 109.5
C17 C18 H18A 109.5
C17 C18 H18B 109.5
H18A C18 H18B 109.5
C17 C18 H18C 109.5
H18A C18 H18C 109.5
H18B C18 H18C 109.5
Si2 C27 H27A 109.5
Si2 C27 H27B 109.5
H27A C27 H27B 109.5
Si2 C27 H27C 109.5
H27A C27 H27C 109.5
H27B C27 H27C 109.5
O1 B1 O2 111.7(4)
O1 B1 Si1 126.0(3)
O2 B1 Si1 121.8(3)
C5 C4 C3 119.8(4)
C5 C4 H4 120.1
C3 C4 H4 120.1

loop_
_geom_bond_atom_site_label_1
_geom_bond_atom_site_label_2
_geom_bond_distance
Si1 N3 1.740(3)
Si1 N2 1.742(3)
Si1 N1 1.743(3)
Si1 B1 2.032(5)
Si1 C1 2.323(4)
Si2 N3 1.772(3)
Si2 C26 1.841(5)
Si2 C28 1.861(4)
Si2 C27 1.866(4)
Si3 N3 1.754(3)
Si3 C24 1.863(4)
Si3 C23 1.863(4)
Si3 C25 1.867(4)
O2 B1 1.370(5)
O2 C22 1.473(5)
O1 B1 1.365(5)
O1 C17 1.466(5)
N1 C1 1.485(5)
N1 C8 1.488(5)
N2 C12 1.468(5)
N2 C1 1.482(5)
C2 C7 1.383(5)
C2 C3 1.383(5)
C2 C1 1.520(5)
C1 H1 1.00(4)
C12 C15 1.527(5)
C12 C14 1.530(6)
C12 C13 1.539(5)
C22 C20 1.518(6)
C22 C21 1.521(6)
C22 C17 1.569(6)
C7 C6 1.390(6)
C7 H7 0.9300
C8 C10 1.523(6)
C8 C11 1.532(6)
C8 C9 1.542(6)
C14 H14A 0.9600
C14 H14B 0.9600
C14 H14C 0.9600
C13 H13A 0.9600
C13 H13B 0.9600
C13 H13C 0.9600
C24 H24A 0.9600
C24 H24B 0.9600
C24 H24C 0.9600
C17 C18 1.520(6)
C17 C19 1.520(6)
C23 H23A 0.9600
C23 H23B 0.9600
C23 H23C 0.9600
C15 H15A 0.9600
C15 H15B 0.9600
C15 H15C 0.9600
C6 C5 1.378(6)
C6 H6 0.9300
C9 H9A 0.9600
C9 H9B 0.9600
C9 H9C 0.9600
C3 C4 1.394(6)
C3 H3 0.9300
C11 H11A 0.9600
C11 H11B 0.9600
C11 H11C 0.9600
C28 H28A 0.9600
C28 H28B 0.9600
C28 H28C 0.9600
C21 H21A 0.9600
C21 H21B 0.9600
C21 H21C 0.9600
C26 H26A 0.9600
C26 H26B 0.9600
C26 H26C 0.9600
C10 H10A 0.9600
C10 H10B 0.9600
C10 H10C 0.9600
C20 H20A 0.9600
C20 H20B 0.9600
C20 H20C 0.9600
C19 H19A 0.9600
C19 H19B 0.9600
C19 H19C 0.9600
C5 C4 1.374(7)
C5 H5 0.9300
C25 H25A 0.9600
C25 H25B 0.9600
C25 H25C 0.9600
C18 H18A 0.9600
C18 H18B 0.9600
C18 H18C 0.9600
C27 H27A 0.9600
C27 H27B 0.9600
C27 H27C 0.9600
C4 H4 0.9300
